data_7241138
loop_
_publ_author_name
'Mekhail, Magy A.'
'Pota, Kristof'
'Schwartz, Timothy M.'
'Green, Kayla N.'

_publ_section_title
;
 Functionalized pyridine in pyclen-based iron(iii) complexes: evaluation
 of fundamental properties
;
_journal_issue 52
_journal_name_full 'RSC Advances'
_journal_page_first 31165
_journal_page_last 31170
_journal_paper_doi 10.1039/D0RA05756H
_journal_volume 10
_journal_year 2020
_chemical_formula_moiety 'C11 H17 Cl3 Fe N4, C F3 O3 S'
_chemical_formula_sum 'C12 H17 Cl3 F3 Fe N4 O3 S'
_chemical_formula_weight 516.558
_space_group_crystal_system monoclinic
_space_group_IT_number 11
_space_group_name_Hall '-P 2yb'
_space_group_name_H-M_alt 'P 1 21/m 1'
_symmetry_Int_Tables_number 11
_atom_sites_solution_primary iterative
_audit_creation_date 2020-07-28
_audit_creation_method
;
Olex2 1.3-alpha
(compiled 2020.07.16 svn.r6f6c53a7 for OlexSys, GUI svn.r6139)
;
_audit_update_record
;
2020-07-28 deposited with the CCDC.	2020-08-26 downloaded from the CCDC.
;
_cell_angle_alpha 90
_cell_angle_beta 97.673(2)
_cell_angle_gamma 90
_cell_formula_units_Z 2
_cell_length_a 6.9779(4)
_cell_length_b 10.3829(6)
_cell_length_c 13.9933(8)
_cell_measurement_reflns_used 9576
_cell_measurement_temperature 100.01
_cell_measurement_theta_max 29.71
_cell_measurement_theta_min 2.95
_cell_volume 1004.75(10)
_computing_cell_refinement 'SAINT V8.38A (?, 2016)'
_computing_data_reduction 'SAINT V8.38A (?, 2016)'
_computing_molecular_graphics 'Olex2 1.3-alpha (Dolomanov et al., 2009)'
_computing_publication_material 'Olex2 1.3-alpha (Dolomanov et al., 2009)'
_computing_structure_refinement 'olex2.refine 1.3-alpha (Bourhis et al., 2015)'
_computing_structure_solution 'olex2.solve 1.3 (Bourhis et al., 2015)'
_diffrn_ambient_temperature 100.01
_diffrn_detector_area_resol_mean 8
_diffrn_measured_fraction_theta_full 0.9855
_diffrn_measured_fraction_theta_max 0.9884
_diffrn_measurement_device_type 'Bruker APEX-II CCD'
_diffrn_measurement_method '\f and \w scans'
_diffrn_radiation_type 'Mo K\a'
_diffrn_radiation_wavelength 0.71073
_diffrn_reflns_av_R_equivalents 0.0621
_diffrn_reflns_av_unetI/netI 0.0136
_diffrn_reflns_Laue_measured_fraction_full 0.9855
_diffrn_reflns_Laue_measured_fraction_max 0.9884
_diffrn_reflns_limit_h_max 9
_diffrn_reflns_limit_h_min -9
_diffrn_reflns_limit_k_max 14
_diffrn_reflns_limit_k_min -14
_diffrn_reflns_limit_l_max 19
_diffrn_reflns_limit_l_min -19
_diffrn_reflns_number 83932
_diffrn_reflns_point_group_measured_fraction_full 0.9855
_diffrn_reflns_point_group_measured_fraction_max 0.9884
_diffrn_reflns_theta_full 25.2417
_diffrn_reflns_theta_max 29.73
_diffrn_reflns_theta_min 2.95
_exptl_absorpt_coefficient_mu 1.301
_exptl_absorpt_correction_T_max .917
_exptl_absorpt_correction_T_min .316
_exptl_absorpt_correction_type multi-scan
_exptl_absorpt_process_details
'SADABS-2016/2 (Bruker,2016/2) was used for absorption correction. wR2(int) was 0.0530 before and 0.0416 after correction. The Ratio of minimum to maximum transmission is 1.0301. The \l/2 correction factor is Not present.'
_exptl_crystal_colour 'clear light yellow'
_exptl_crystal_colour_lustre clear
_exptl_crystal_colour_modifier light
_exptl_crystal_colour_primary yellow
_exptl_crystal_density_diffrn 1.707
_exptl_crystal_description prism
_exptl_crystal_F_000 524.113
_exptl_crystal_size_max 0.958
_exptl_crystal_size_mid 0.764
_exptl_crystal_size_min 0.067
_refine_diff_density_max 0.4243
_refine_diff_density_min -0.3881
_refine_diff_density_rms 0.0650
_refine_ls_d_res_high 0.7166
_refine_ls_d_res_low 6.9154
_refine_ls_extinction_expression Fc^*^=kFc[1+0.001xFc^2^\l^3^/sin(2\q)]^-1/4^
_refine_ls_goodness_of_fit_ref 1.0497
_refine_ls_hydrogen_treatment constr
_refine_ls_matrix_type full
_refine_ls_number_constraints 15
_refine_ls_number_parameters 140
_refine_ls_number_reflns 2977
_refine_ls_number_restraints 0
_refine_ls_restrained_S_all 1.0497
_refine_ls_R_factor_all 0.0267
_refine_ls_R_factor_gt 0.0261
_refine_ls_shift/su_max 0.0007
_refine_ls_shift/su_mean 0.0000
_refine_ls_structure_factor_coef Fsqd
_refine_ls_weighting_details 'w=1/[\s^2^(Fo^2^)+(0.0211P)^2^+0.9282P] where P=(Fo^2^+2Fc^2^)/3'
_refine_ls_weighting_scheme calc
_refine_ls_wR_factor_gt 0.0608
_refine_ls_wR_factor_ref 0.0613
_reflns_Friedel_coverage 0.0
_reflns_limit_h_max 9
_reflns_limit_h_min -9
_reflns_limit_k_max 14
_reflns_limit_k_min 0
_reflns_limit_l_max 19
_reflns_limit_l_min 0
_reflns_number_gt 2898
_reflns_number_total 2977
_reflns_threshold_expression I>=2u(I)
_cod_data_source_file d0ra05756h2.cif
_cod_data_source_block MM_II_061419_FeL8_0m
_cod_depositor_comments 'Adding full bibliography for 7241133--7241138.cif.'
_cod_database_code 7241138
_olex2_refinement_description
;
1. Fixed Uiso
 At 1.2 times of:
  All C(H) groups, All C(H,H) groups, All N(H) groups
2.a Ternary CH refined with riding coordinates:
 N2(H2), N1(H1)
2.b Secondary CH2 refined with riding coordinates:
 C3(H3a,H3b), C4(H4a,H4b), C2(H2a,H2b)
2.c Aromatic/amide H refined with riding coordinates:
 C11(H11)
;
_olex2_submission_special_instructions 'No special instructions were received'

loop_
_space_group_symop_id
_space_group_symop_operation_xyz
1 x,y,z
2 -x,y+1/2,-z
3 -x,-y,-z
4 x,-y-1/2,z

loop_
_atom_site_label
_atom_site_type_symbol
_atom_site_fract_x
_atom_site_fract_y
_atom_site_fract_z
_atom_site_U_iso_or_equiv
_atom_site_adp_type
_atom_site_occupancy
_atom_site_site_symmetry_order
_atom_site_refinement_flags_posn
_atom_site_refinement_flags_adp
_atom_site_refinement_flags_occupancy
Fe01 Fe 0.56429(3) 0.25 0.167761(17) 0.01221(8) Uani 1.000000 2 S T P
Cl3 Cl 0.36350(6) 0.25 0.02872(3) 0.01561(10) Uani 1.000000 2 S T P
S1 S 0.36525(6) 0.75 0.18781(3) 0.01450(10) Uani 1.000000 2 S T P
Cl2 Cl 0.34621(6) 0.25 0.27453(3) 0.02442(12) Uani 1.000000 2 S T P
Cl1 Cl 1.23834(7) 0.25 0.54258(3) 0.02623(12) Uani 1.000000 2 S T P
F1 F 0.02753(19) 0.75 0.25056(11) 0.0346(3) Uani 1.000000 2 S T P
O2 O 0.5589(2) 0.75 0.23815(11) 0.0223(3) Uani 1.000000 2 S T P
O1 O 0.30789(14) 0.63271(10) 0.13573(7) 0.0214(2) Uani 1.000000 1 . . .
N4 N 0.7816(2) 0.25 0.28869(10) 0.0133(3) Uani 1.000000 2 S T P
F2 F 0.24904(17) 0.85388(11) 0.34096(8) 0.0431(3) Uani 1.000000 1 . . .
N2 N 0.8092(2) 0.25 0.08362(10) 0.0131(3) Uani 1.000000 2 S T P
H2 H 0.7563(2) 0.25 0.01899(10) 0.0158(3) Uiso 1.000000 2 RS T P
N1 N 0.65165(15) 0.45063(10) 0.18134(7) 0.0151(2) Uani 1.000000 1 . . .
H1 H 0.54119(15) 0.50127(10) 0.16900(7) 0.0181(2) Uiso 1.000000 1 R . .
C11 C 0.99097(18) 0.36650(13) 0.40513(9) 0.0174(2) Uani 1.000000 1 . . .
H11 H 1.03950(18) 0.44617(13) 0.43158(9) 0.0209(3) Uiso 1.000000 1 R . .
C10 C 1.0609(3) 0.25 0.44381(13) 0.0177(3) Uani 1.000000 2 S T P
C1 C 0.84741(17) 0.36229(12) 0.32632(8) 0.0151(2) Uani 1.000000 1 . . .
C3 C 0.77779(18) 0.47893(12) 0.10594(9) 0.0177(2) Uani 1.000000 1 . . .
H3a H 0.69702(18) 0.48945(12) 0.04268(9) 0.0212(3) Uiso 1.000000 1 R . .
H3b H 0.84841(18) 0.56054(12) 0.12163(9) 0.0212(3) Uiso 1.000000 1 R . .
C4 C 0.92101(17) 0.37059(12) 0.10017(9) 0.0161(2) Uani 1.000000 1 . . .
H4a H 1.01103(17) 0.36492(12) 0.16101(9) 0.0193(3) Uiso 1.000000 1 R . .
H4b H 0.99742(17) 0.38609(12) 0.04654(9) 0.0193(3) Uiso 1.000000 1 R . .
C2 C 0.74483(19) 0.47908(13) 0.28070(9) 0.0187(2) Uani 1.000000 1 . . .
H2a H 0.83885(19) 0.55013(13) 0.27880(9) 0.0224(3) Uiso 1.000000 1 R . .
H2b H 0.64534(19) 0.50756(13) 0.32034(9) 0.0224(3) Uiso 1.000000 1 R . .
C12 C 0.2152(3) 0.75 0.28518(15) 0.0244(4) Uani 1.000000 2 S T P

loop_
_atom_site_aniso_label
_atom_site_aniso_U_11
_atom_site_aniso_U_22
_atom_site_aniso_U_33
_atom_site_aniso_U_12
_atom_site_aniso_U_13
_atom_site_aniso_U_23
Fe01 0.01033(12) 0.01317(13) 0.01315(13) -0.000000 0.00163(8) 0.000000
Cl3 0.01306(18) 0.0175(2) 0.01566(19) -0.000000 -0.00045(14) 0.000000
S1 0.01388(19) 0.01289(19) 0.0166(2) -0.000000 0.00139(14) 0.000000
Cl2 0.0150(2) 0.0413(3) 0.0179(2) -0.000000 0.00577(15) 0.000000
Cl1 0.0270(2) 0.0309(3) 0.0177(2) -0.000000 -0.00797(17) 0.000000
F1 0.0231(6) 0.0299(7) 0.0547(9) -0.000000 0.0190(6) 0.000000
O2 0.0168(6) 0.0211(7) 0.0271(7) -0.000000 -0.0037(5) 0.000000
O1 0.0206(4) 0.0176(4) 0.0255(5) -0.0005(4) 0.0009(4) -0.0062(4)
N4 0.0137(6) 0.0132(7) 0.0131(6) -0.000000 0.0022(5) 0.000000
F2 0.0569(7) 0.0408(6) 0.0351(5) -0.0045(5) 0.0194(5) -0.0191(5)
N2 0.0125(6) 0.0128(6) 0.0142(6) -0.000000 0.0018(5) 0.000000
N1 0.0153(5) 0.0128(5) 0.0167(5) 0.0022(4) 0.0004(4) -0.0007(4)
C11 0.0182(5) 0.0195(6) 0.0143(5) -0.0008(5) 0.0014(4) -0.0036(4)
C10 0.0165(8) 0.0245(9) 0.0120(7) -0.000000 0.0013(6) 0.000000
C1 0.0159(5) 0.0156(5) 0.0143(5) 0.0006(4) 0.0036(4) -0.0019(4)
C3 0.0190(6) 0.0139(5) 0.0200(6) -0.0001(4) 0.0021(4) 0.0034(4)
C4 0.0142(5) 0.0145(5) 0.0199(6) -0.0020(4) 0.0035(4) 0.0024(4)
C2 0.0219(6) 0.0142(6) 0.0187(6) 0.0020(5) -0.0014(4) -0.0036(4)
C12 0.0293(10) 0.0205(9) 0.0252(9) -0.000000 0.0104(8) 0.000000

loop_
_atom_type_symbol
_atom_type_scat_dispersion_real
_atom_type_scat_dispersion_imag
_atom_type_scat_Cromer_Mann_a1
_atom_type_scat_Cromer_Mann_a2
_atom_type_scat_Cromer_Mann_a3
_atom_type_scat_Cromer_Mann_a4
_atom_type_scat_Cromer_Mann_b1
_atom_type_scat_Cromer_Mann_b2
_atom_type_scat_Cromer_Mann_b3
_atom_type_scat_Cromer_Mann_b4
_atom_type_scat_Cromer_Mann_c
_atom_type_scat_source
_atom_type_scat_dispersion_source
C 0.00347 0.00161 2.31000 1.02000 1.58860 0.86500 20.84390 10.20750 0.56870 51.65120 0.215599998832 'International Tables Volume C Table 6.1.1.4 (pp. 500-502)' 'Henke, Gullikson and Davis, At. Data and Nucl. Data Tables, 1993, 54, 2'
Cl 0.14873 0.16029 11.46040 7.19640 6.25560 1.64550 0.01040 1.16620 18.51940 47.77840 -9.55739974976 'International Tables Volume C Table 6.1.1.4 (pp. 500-502)' 'Henke, Gullikson and Davis, At. Data and Nucl. Data Tables, 1993, 54, 2'
H 0.00000 0.00000 0.49300 0.32291 0.14019 0.04081 10.51090 26.12570 3.14236 57.79970 0.0030380000826 'International Tables Volume C Table 6.1.1.4 (pp. 500-502)' 'Henke, Gullikson and Davis, At. Data and Nucl. Data Tables, 1993, 54, 2'
F 0.01794 0.01033 3.53920 2.64120 1.51700 1.02430 10.28250 4.29440 0.26150 26.14760 0.277599990368 'International Tables Volume C Table 6.1.1.4 (pp. 500-502)' 'Henke, Gullikson and Davis, At. Data and Nucl. Data Tables, 1993, 54, 2'
O 0.01158 0.00611 3.04850 2.28680 1.54630 0.86700 13.27710 5.70110 0.32390 32.90890 0.250800013542 'International Tables Volume C Table 6.1.1.4 (pp. 500-502)' 'Henke, Gullikson and Davis, At. Data and Nucl. Data Tables, 1993, 54, 2'
N 0.00653 0.00323 12.21260 3.13220 2.01250 1.16630 0.00570 9.89330 28.99750 0.58260 -11.5290002823 'International Tables Volume C Table 6.1.1.4 (pp. 500-502)' 'Henke, Gullikson and Davis, At. Data and Nucl. Data Tables, 1993, 54, 2'
S 0.12424 0.12443 6.90530 5.20340 1.43790 1.58630 1.46790 22.21510 0.25360 56.17200 0.866900026798 'International Tables Volume C Table 6.1.1.4 (pp. 500-502)' 'Henke, Gullikson and Davis, At. Data and Nucl. Data Tables, 1993, 54, 2'
Fe 0.35822 0.84933 11.76950 7.35730 3.52220 2.30450 4.76110 0.30720 15.35350 76.88050 1.03690004349 'International Tables Volume C Table 6.1.1.4 (pp. 500-502)' 'Henke, Gullikson and Davis, At. Data and Nucl. Data Tables, 1993, 54, 2'

loop_
_geom_angle_atom_site_label_1
_geom_angle_atom_site_label_2
_geom_angle_atom_site_label_3
_geom_angle
_geom_angle_site_symmetry_1
_geom_angle_site_symmetry_3
_geom_angle_publ_flag
Cl2 Fe01 Cl3 100.084(18) . . ?
N4 Fe01 Cl3 173.05(4) . . ?
N4 Fe01 Cl2 86.87(4) . . ?
N2 Fe01 Cl3 88.60(4) . . ?
N2 Fe01 Cl2 171.31(4) . . ?
N2 Fe01 N4 84.44(5) . . ?
N1 Fe01 Cl3 102.22(3) . . ?
N1 Fe01 Cl3 102.22(3) 4_565 . ?
N1 Fe01 Cl2 98.48(3) . . ?
N1 Fe01 Cl2 98.48(3) 4_565 . ?
N1 Fe01 N4 76.54(3) 4_565 . ?
N1 Fe01 N4 76.54(3) . . ?
N1 Fe01 N2 79.51(3) 4_565 . ?
N1 Fe01 N2 79.51(3) . . ?
N1 Fe01 N1 147.16(6) . 4_565 ?
O1 S1 O2 115.15(5) . . ?
O1 S1 O2 115.15(5) 4_575 . ?
O1 S1 O1 114.51(8) 4_575 . ?
C12 S1 O2 103.27(10) . . ?
C12 S1 O1 103.18(6) . 4_575 ?
C12 S1 O1 103.18(6) . . ?
C1 N4 Fe01 119.17(7) . . ?
C1 N4 Fe01 119.17(7) 4_565 . ?
C1 N4 C1 121.66(15) . 4_565 ?
H2 N2 Fe01 106.56(4) . . ?
C4 N2 Fe01 110.36(8) . . ?
C4 N2 Fe01 110.36(8) 4_565 . ?
C4 N2 H2 106.56(7) . . ?
C4 N2 H2 106.56(7) 4_565 . ?
C4 N2 C4 115.90(13) . 4_565 ?
H1 N1 Fe01 108.06(3) . 4_565 ?
C3 N1 Fe01 108.21(7) . 4_565 ?
C3 N1 H1 108.06(6) . . ?
C2 N1 Fe01 110.84(8) . 4_565 ?
C2 N1 H1 108.06(6) . . ?
C2 N1 C3 113.43(10) . . ?
C10 C11 H11 121.25(8) 4_565 . ?
C1 C11 H11 121.25(8) . . ?
C1 C11 C10 117.49(12) . 4_565 ?
C11 C10 Cl1 119.29(8) . . ?
C11 C10 Cl1 119.29(8) 4_565 . ?
C11 C10 C11 121.41(16) 4_565 . ?
C11 C1 N4 120.96(12) . 4_565 ?
C2 C1 N4 114.64(11) . 4_565 ?
C2 C1 C11 124.28(11) . . ?
H3a C3 N1 109.59(6) . . ?
H3b C3 N1 109.59(6) . . ?
H3b C3 H3a 108.1 . . ?
C4 C3 N1 110.34(10) . . ?
C4 C3 H3a 109.59(7) . . ?
C4 C3 H3b 109.59(7) . . ?
C3 C4 N2 107.42(10) . 4_565 ?
H4a C4 N2 110.23(7) . 4_565 ?
H4a C4 C3 110.23(7) . . ?
H4b C4 N2 110.23(7) . 4_565 ?
H4b C4 C3 110.23(7) . . ?
H4b C4 H4a 108.5 . . ?
C1 C2 N1 111.15(10) . . ?
H2a C2 N1 109.40(7) . . ?
H2a C2 C1 109.40(7) . . ?
H2b C2 N1 109.40(7) . . ?
H2b C2 C1 109.40(7) . . ?
H2b C2 H2a 108.0 . . ?
F1 C12 S1 111.22(15) . . ?
F2 C12 S1 111.24(11) . . ?
F2 C12 S1 111.24(11) 4_575 . ?
F2 C12 F1 107.53(12) 4_575 . ?
F2 C12 F1 107.53(12) . . ?
F2 C12 F2 107.91(18) . 4_575 ?

loop_
_geom_bond_atom_site_label_1
_geom_bond_atom_site_label_2
_geom_bond_distance
_geom_bond_site_symmetry_2
_geom_bond_publ_flag
Fe01 Cl3 2.2407(5) . ?
Fe01 Cl2 2.2705(5) . ?
Fe01 N4 2.1161(15) . ?
Fe01 N2 2.2008(14) . ?
Fe01 N1 2.1716(11) 4_565 ?
Fe01 N1 2.1716(11) . ?
S1 O2 1.4382(14) . ?
S1 O1 1.4479(10) 4_575 ?
S1 O1 1.4479(10) . ?
S1 C12 1.826(2) . ?
Cl1 C10 1.7281(18) . ?
F1 C12 1.334(3) . ?
N4 C1 1.3353(14) 4_565 ?
N4 C1 1.3353(14) . ?
F2 C12 1.3339(16) 4_575 ?
N2 H2 0.9300 . ?
N2 C4 1.4772(14) 4_565 ?
N2 C4 1.4772(14) . ?
N1 H1 0.9300 . ?
N1 C3 1.4907(16) . ?
N1 C2 1.4838(16) . ?
C11 H11 0.9500 . ?
C11 C10 1.3869(16) 4_565 ?
C11 C1 1.3881(17) . ?
C1 C2 1.5061(17) . ?
C3 H3a 0.9900 . ?
C3 H3b 0.9900 . ?
C3 C4 1.5141(18) . ?
C4 H4a 0.9900 . ?
C4 H4b 0.9900 . ?
C2 H2a 0.9900 . ?
C2 H2b 0.9900 . ?

loop_
_geom_torsion_atom_site_label_1
_geom_torsion_atom_site_label_2
_geom_torsion_atom_site_label_3
_geom_torsion_atom_site_label_4
_geom_torsion
_geom_torsion_site_symmetry_1
_geom_torsion_site_symmetry_2
_geom_torsion_site_symmetry_3
_geom_torsion_site_symmetry_4
_geom_torsion_publ_flag
Fe01 N4 C1 C11 179.47(9) . . 4_565 4_565 ?
Fe01 N4 C1 C11 -179.47(9) . . . . ?
Fe01 N4 C1 C2 -4.35(12) . . 4_565 4_565 ?
Fe01 N4 C1 C2 4.35(12) . . . . ?
Fe01 N2 C4 C3 -38.72(9) . . . . ?
Fe01 N2 C4 C3 38.72(9) . . 4_565 4_565 ?
Fe01 N1 C3 C4 -43.47(8) 4_565 . . . ?
Fe01 N1 C3 C4 -43.47(8) . . . . ?
Fe01 N1 C2 C1 30.42(8) 4_565 . . . ?
Fe01 N1 C2 C1 30.42(8) . . . . ?
Cl1 C10 C11 C1 -179.49(11) . . . . ?
Cl1 C10 C11 C1 179.49(11) . . 4_565 4_565 ?
N4 C1 C11 C10 0.88(16) . 4_565 4_565 . ?
N4 C1 C11 C10 -0.88(16) . . . 4_565 ?
N4 C1 C2 N1 -23.33(12) . . . . ?
N4 C1 C2 N1 -23.33(12) 4_565 . . . ?
N2 C4 C3 N1 55.26(11) . . . . ?
N2 C4 C3 N1 55.26(11) 4_565 . . . ?
N1 C2 C1 C11 160.62(10) . . . . ?
C11 C10 C11 C1 0.28(19) 4_565 . . . ?
